data_4320020
loop_
_publ_author_name
'Nicol\'as Moliner'
'Ana B. Gaspar'
'M. Carmen Mu\~noz'
'Virginie Niel'
'Joan Cano'
'Jos\'e Antonio Real'

_publ_section_title
;
 Light- and Thermal-Induced Spin Crossover in {Fe(abpt)2[N(CN)2]2}.
 Synthesis, Structure, Magnetic Properties, and High-Spin
 \\leftarrow\\rightarrow Low-Spin Relaxation Studies
;
_journal_name_full 'Inorganic Chemistry'
_journal_page_first 3986
_journal_page_last 3991
_journal_paper_doi 10.1021/ic0100976
_journal_volume 40
_journal_year 2001
_chemical_formula_sum 'C28 H20 Fe N18'
_chemical_formula_weight 664.47
_chemical_name_systematic
;
  ?
;
_space_group_IT_number 2
_symmetry_cell_setting triclinic
_symmetry_space_group_name_Hall '-P 1'
_symmetry_space_group_name_H-M 'P -1'
_atom_sites_solution_hydrogens geom
_atom_sites_solution_primary direct
_atom_sites_solution_secondary difmap
_audit_creation_method SHELXL
_cell_angle_alpha 83.661(4)
_cell_angle_beta 86.642(5)
_cell_angle_gamma 65.821(4)
_cell_formula_units_Z 1
_cell_length_a 8.4618(5)
_cell_length_b 9.6086(3)
_cell_length_c 9.6381(7)
_cell_measurement_temperature 293(2)
_cell_volume 710.44(7)
_computing_structure_refinement 'SHELXL-93 (Sheldrick, 1993)'
_computing_structure_solution 'SHELXS-86 (Sheldrick, 1990)'
_diffrn_ambient_temperature 293(2)
_diffrn_radiation_monochromator graphite
_diffrn_radiation_source 'fine-focus sealed tube'
_diffrn_radiation_type MoK\a
_diffrn_radiation_wavelength 0.71073
_diffrn_reflns_av_R_equivalents 0.0148
_diffrn_reflns_av_sigmaI/netI 0.0156
_diffrn_reflns_limit_h_max 10
_diffrn_reflns_limit_h_min 0
_diffrn_reflns_limit_k_max 11
_diffrn_reflns_limit_k_min -10
_diffrn_reflns_limit_l_max 11
_diffrn_reflns_limit_l_min -11
_diffrn_reflns_number 2993
_diffrn_reflns_theta_max 25.97
_diffrn_reflns_theta_min 2.13
_exptl_absorpt_coefficient_mu 0.588
_exptl_crystal_density_diffrn 1.553
_exptl_crystal_F_000 340
_refine_diff_density_max 0.471
_refine_diff_density_min -0.267
_refine_diff_density_rms 0.053
_refine_ls_extinction_coef 0.0000(20)
_refine_ls_extinction_expression Fc^*^=kFc[1+0.001xFc^2^\l^3^/sin(2\q)]^-1/4^
_refine_ls_extinction_method SHELXL
_refine_ls_goodness_of_fit_all 1.073
_refine_ls_goodness_of_fit_obs 1.099
_refine_ls_matrix_type full
_refine_ls_number_parameters 255
_refine_ls_number_reflns 2780
_refine_ls_number_restraints 0
_refine_ls_restrained_S_all 1.120
_refine_ls_restrained_S_obs 1.099
_refine_ls_R_factor_all 0.0396
_refine_ls_R_factor_obs 0.0340
_refine_ls_shift/esd_max -4.874
_refine_ls_shift/esd_mean 0.020
_refine_ls_structure_factor_coef Fsqd
_refine_ls_weighting_details 'w=1/[\s^2^(Fo^2^)+(0.0522P)^2^+0.1930P] where P=(Fo^2^+2Fc^2^)/3'
_refine_ls_weighting_scheme calc
_refine_ls_wR_factor_all 0.0975
_refine_ls_wR_factor_obs 0.0904
_reflns_number_observed 2506
_reflns_number_total 2795
_reflns_observed_criterion >2sigma(I)
_cod_data_source_file ic0100976.cif
_cod_data_source_block ja116
_cod_depositor_comments
;
The following automatic conversions were performed:

'_refine_ls_weighting_scheme' value 'calc
w=1/[\s^2^(Fo^2^)+(0.0522P)^2^+0.1930P] where P=(Fo^2^+2Fc^2^)/3' was
changed to 'calc'. New tag '_refine_ls_weighting_details' was
created. The value of the new tag was set to
'w=1/[\s^2^(Fo^2^)+(0.0522P)^2^+0.1930P] where P=(Fo^2^+2Fc^2^)/3'.

Automatic conversion script
Id: cif_fix_values 3143 2015-03-26 13:38:13Z robertas 
;
_cod_database_code 4320020

loop_
_symmetry_equiv_pos_as_xyz
'x, y, z'
'-x, -y, -z'

loop_
_atom_site_aniso_label
_atom_site_aniso_U_11
_atom_site_aniso_U_22
_atom_site_aniso_U_33
_atom_site_aniso_U_23
_atom_site_aniso_U_13
_atom_site_aniso_U_12
Fe 0.0400(2) 0.0435(2) 0.0418(2) -0.00859(14) -0.00617(14) -0.0156(2)
N2 0.0412(8) 0.0504(8) 0.0470(9) -0.0066(7) -0.0077(6) -0.0189(7)
N5 0.0480(9) 0.0583(9) 0.0423(8) -0.0104(7) -0.0032(7) -0.0148(8)
N6 0.0356(7) 0.0445(8) 0.0418(8) -0.0105(6) -0.0083(6) -0.0109(6)
N1 0.0402(8) 0.0447(8) 0.0492(8) -0.0142(6) -0.0010(6) -0.0157(6)
C6 0.0359(8) 0.0426(9) 0.0438(9) -0.0117(7) -0.0058(7) -0.0110(7)
C8 0.0409(9) 0.0418(9) 0.0421(9) -0.0121(7) -0.0009(7) -0.0089(7)
N3 0.0503(9) 0.0500(9) 0.0591(10) -0.0131(8) -0.0057(8) -0.0136(8)
C7 0.0371(8) 0.0419(9) 0.0440(9) -0.0111(7) -0.0046(7) -0.0104(7)
N4 0.0417(8) 0.0507(8) 0.0453(8) -0.0045(6) -0.0071(6) -0.0193(7)
N7 0.0457(9) 0.0671(11) 0.0482(10) -0.0070(8) -0.0165(8) -0.0187(9)
C14 0.0459(10) 0.0455(10) 0.0594(12) -0.0094(9) -0.0060(9) -0.0134(8)
C9 0.0463(10) 0.0490(10) 0.0466(10) -0.0110(8) -0.0024(8) -0.0151(8)
C5 0.0368(8) 0.0398(9) 0.0514(10) -0.0151(7) -0.0039(7) -0.0111(7)
C11 0.0636(13) 0.0578(12) 0.0514(12) -0.0062(10) 0.0091(10) -0.0195(10)
N8 0.098(2) 0.0495(10) 0.0581(11) -0.0048(8) 0.0067(11) -0.0152(10)
C10 0.0537(12) 0.0540(11) 0.0583(12) -0.0123(9) 0.0057(9) -0.0218(10)
C13 0.0445(10) 0.0550(11) 0.0451(10) -0.0079(8) -0.0065(8) -0.0151(9)
C3 0.0421(10) 0.0565(12) 0.085(2) -0.0229(11) -0.0069(10) -0.0202(9)
C4 0.0425(10) 0.0516(11) 0.0621(13) -0.0149(9) -0.0112(9) -0.0152(8)
C1 0.0500(11) 0.0502(10) 0.0602(13) -0.0150(9) 0.0041(9) -0.0210(9)
C12 0.0582(12) 0.0698(14) 0.0405(11) -0.0072(9) -0.0013(9) -0.0158(10)
C2 0.0491(11) 0.0542(12) 0.080(2) -0.0184(11) 0.0060(11) -0.0257(10)
N9 0.0657(12) 0.0700(12) 0.0766(14) -0.0270(11) 0.0089(10) -0.0248(10)

loop_
_atom_site_label
_atom_site_type_symbol
_atom_site_fract_x
_atom_site_fract_y
_atom_site_fract_z
_atom_site_U_iso_or_equiv
_atom_site_thermal_displace_type
_atom_site_occupancy
_atom_site_calc_flag
_atom_site_refinement_flags
_atom_site_disorder_group
Fe Fe 0.0000 0.5000 0.0000 0.04162(14) Uani 1 d S .
N2 N -0.0047(2) 0.4187(2) 0.2133(2) 0.0456(4) Uani 1 d . .
N5 N 0.0029(2) 0.1783(2) 0.6466(2) 0.0512(4) Uani 1 d . .
N6 N 0.1232(2) 0.3333(2) 0.4124(2) 0.0415(3) Uani 1 d . .
N1 N 0.1998(2) 0.5484(2) 0.0988(2) 0.0444(3) Uani 1 d . .
C6 C 0.1264(2) 0.4104(2) 0.2871(2) 0.0415(4) Uani 1 d . .
C8 C -0.0752(2) 0.2116(2) 0.5227(2) 0.0435(4) Uani 1 d . .
N3 N 0.1909(2) 0.2758(2) -0.0406(2) 0.0545(4) Uani 1 d . .
C7 C -0.0170(2) 0.2970(2) 0.4117(2) 0.0421(4) Uani 1 d . .
N4 N -0.0958(2) 0.3489(2) 0.2911(2) 0.0455(3) Uani 1 d . .
N7 N 0.2480(2) 0.2952(2) 0.5185(2) 0.0543(4) Uani 1 d . .
H7A H 0.3419(37) 0.2167(32) 0.4916(29) 0.077(8) Uiso 1 d . .
H7B H 0.1987(38) 0.2609(32) 0.5969(33) 0.082(9) Uiso 1 d . .
C14 C 0.4168(3) -0.0386(2) -0.2078(2) 0.0514(5) Uani 1 d . .
C9 C -0.2060(3) 0.1670(2) 0.4950(2) 0.0481(4) Uani 1 d . .
H9 H -0.2533(32) 0.1943(28) 0.4092(27) 0.062(7) Uiso 1 d . .
C5 C 0.2411(2) 0.4835(2) 0.2303(2) 0.0431(4) Uani 1 d . .
C11 C -0.1761(3) 0.0460(3) 0.7251(2) 0.0596(5) Uani 1 d . .
H11 H -0.2044(39) -0.0121(35) 0.7950(34) 0.092(9) Uiso 1 d . .
N8 N 0.3354(3) 0.0090(2) -0.0913(2) 0.0738(6) Uani 1 d . .
C10 C -0.2559(3) 0.0827(2) 0.5982(2) 0.0551(5) Uani 1 d . .
H10 H -0.3377(31) 0.0551(26) 0.5860(25) 0.055(6) Uiso 1 d . .
C13 C 0.2634(3) 0.1540(2) -0.0727(2) 0.0494(4) Uani 1 d . .
C3 C 0.4610(3) 0.5763(3) 0.2360(3) 0.0596(6) Uani 1 d . .
H3 H 0.5480(35) 0.5884(29) 0.2780(28) 0.072(7) Uiso 1 d . .
C4 C 0.3735(3) 0.4939(2) 0.3014(2) 0.0521(5) Uani 1 d . .
H4 H 0.3964(32) 0.4520(28) 0.3889(28) 0.062(7) Uiso 1 d . .
C1 C 0.2850(3) 0.6291(2) 0.0384(2) 0.0527(5) Uani 1 d . .
H1 H 0.2544(30) 0.6731(27) -0.0515(26) 0.057(6) Uiso 1 d . .
C12 C -0.0489(3) 0.0964(3) 0.7444(2) 0.0594(5) Uani 1 d . .
H12 H 0.0011(37) 0.0768(31) 0.8287(32) 0.080(8) Uiso 1 d . .
C2 C 0.4153(3) 0.6470(3) 0.1042(3) 0.0589(5) Uani 1 d . .
H2 H 0.4665(32) 0.7011(28) 0.0642(26) 0.060(7) Uiso 1 d . .
N9 N 0.4876(3) -0.0980(2) -0.3027(2) 0.0704(5) Uani 1 d . .

loop_
_atom_type_symbol
_atom_type_description
_atom_type_scat_dispersion_real
_atom_type_scat_dispersion_imag
_atom_type_scat_source
C C 0.0033 0.0016 'International Tables Vol C Tables 4.2.6.8 and 6.1.1.4'
H H 0.0000 0.0000 'International Tables Vol C Tables 4.2.6.8 and 6.1.1.4'
N N 0.0061 0.0033 'International Tables Vol C Tables 4.2.6.8 and 6.1.1.4'
Fe Fe 0.3463 0.8444 'International Tables Vol C Tables 4.2.6.8 and 6.1.1.4'

loop_
_geom_angle_atom_site_label_1
_geom_angle_atom_site_label_2
_geom_angle_atom_site_label_3
_geom_angle
_geom_angle_site_symmetry_1
_geom_angle_site_symmetry_3
_geom_angle_publ_flag
N2 Fe N2 180.0 2_565 . ?
N2 Fe N3 90.90(6) 2_565 . ?
N2 Fe N3 89.10(6) . . ?
N2 Fe N3 89.10(6) 2_565 2_565 ?
N2 Fe N3 90.90(6) . 2_565 ?
N3 Fe N3 180.0 . 2_565 ?
N2 Fe N1 104.83(6) 2_565 . ?
N2 Fe N1 75.17(6) . . ?
N3 Fe N1 90.28(6) . . ?
N3 Fe N1 89.72(6) 2_565 . ?
N2 Fe N1 75.17(6) 2_565 2_565 ?
N2 Fe N1 104.83(6) . 2_565 ?
N3 Fe N1 89.72(6) . 2_565 ?
N3 Fe N1 90.28(6) 2_565 2_565 ?
N1 Fe N1 180.0 . 2_565 ?
C6 N2 N4 109.18(15) . . ?
C6 N2 Fe 114.84(13) . . ?
N4 N2 Fe 135.02(12) . . ?
C12 N5 C8 116.6(2) . . ?
C6 N6 C7 106.26(14) . . ?
C6 N6 N7 125.0(2) . . ?
C7 N6 N7 128.7(2) . . ?
C1 N1 C5 118.4(2) . . ?
C1 N1 Fe 126.03(14) . . ?
C5 N1 Fe 115.50(12) . . ?
N2 C6 N6 108.3(2) . . ?
N2 C6 C5 120.5(2) . . ?
N6 C6 C5 131.2(2) . . ?
N5 C8 C9 123.2(2) . . ?
N5 C8 C7 117.9(2) . . ?
C9 C8 C7 118.9(2) . . ?
C13 N3 Fe 165.9(2) . . ?
N4 C7 N6 109.6(2) . . ?
N4 C7 C8 122.9(2) . . ?
N6 C7 C8 127.5(2) . . ?
C7 N4 N2 106.71(15) . . ?
N6 N7 H7A 106.6(18) . . ?
N6 N7 H7B 104.2(18) . . ?
H7A N7 H7B 108.8(24) . . ?
N9 C14 N8 171.1(2) . . ?
C10 C9 C8 118.5(2) . . ?
C10 C9 H9 123.3(16) . . ?
C8 C9 H9 118.2(16) . . ?
N1 C5 C4 121.9(2) . . ?
N1 C5 C6 112.1(2) . . ?
C4 C5 C6 125.9(2) . . ?
C10 C11 C12 118.6(2) . . ?
C10 C11 H11 121.2(20) . . ?
C12 C11 H11 120.2(20) . . ?
C13 N8 C14 121.4(2) . . ?
C11 C10 C9 119.2(2) . . ?
C11 C10 H10 119.5(16) . . ?
C9 C10 H10 121.3(16) . . ?
N3 C13 N8 170.9(2) . . ?
C2 C3 C4 119.7(2) . . ?
C2 C3 H3 117.8(17) . . ?
C4 C3 H3 122.4(17) . . ?
C3 C4 C5 118.5(2) . . ?
C3 C4 H4 121.3(16) . . ?
C5 C4 H4 120.1(16) . . ?
N1 C1 C2 122.7(2) . . ?
N1 C1 H1 117.1(15) . . ?
C2 C1 H1 120.2(15) . . ?
N5 C12 C11 123.9(2) . . ?
N5 C12 H12 116.7(19) . . ?
C11 C12 H12 119.4(19) . . ?
C3 C2 C1 118.7(2) . . ?
C3 C2 H2 120.2(17) . . ?
C1 C2 H2 121.1(17) . . ?

loop_
_geom_bond_atom_site_label_1
_geom_bond_atom_site_label_2
_geom_bond_distance
_geom_bond_site_symmetry_2
_geom_bond_publ_flag
Fe N2 2.121(2) 2_565 ?
Fe N2 2.121(2) . ?
Fe N3 2.160(2) . ?
Fe N3 2.160(2) 2_565 ?
Fe N1 2.216(2) . ?
Fe N1 2.216(2) 2_565 ?
N2 C6 1.324(2) . ?
N2 N4 1.360(2) . ?
N5 C12 1.331(3) . ?
N5 C8 1.341(2) . ?
N6 C6 1.350(2) . ?
N6 C7 1.368(2) . ?
N6 N7 1.422(2) . ?
N1 C1 1.330(3) . ?
N1 C5 1.348(3) . ?
C6 C5 1.464(3) . ?
C8 C9 1.389(3) . ?
C8 C7 1.462(3) . ?
N3 C13 1.145(3) . ?
C7 N4 1.317(2) . ?
N7 H7A 0.89(3) . ?
N7 H7B 0.94(3) . ?
C14 N9 1.137(3) . ?
C14 N8 1.307(3) . ?
C9 C10 1.370(3) . ?
C9 H9 0.90(3) . ?
C5 C4 1.390(3) . ?
C11 C10 1.371(3) . ?
C11 C12 1.378(4) . ?
C11 H11 0.91(3) . ?
N8 C13 1.300(3) . ?
C10 H10 0.85(2) . ?
C3 C2 1.370(4) . ?
C3 C4 1.374(3) . ?
C3 H3 0.91(3) . ?
C4 H4 0.89(3) . ?
C1 C2 1.381(3) . ?
C1 H1 0.92(2) . ?
C12 H12 0.90(3) . ?
C2 H2 0.85(3) . ?
